data_7104781
loop_
_publ_author_name
'Zhou, Xiangting'
'Day, Anthony I.'
'Willis, Anthony C.'
'Jackson, W. Gregory'

_publ_section_title
;
 The first structurally characterised perchlorato-cobalt(III)
 complexes, involving the C-bonded macrobicyclic ligand
 1,4,8,11-tetraazabicyclo[9.5.2]octadecane
;
_journal_coden_ASTM CHCOFS
_journal_issue 18
_journal_name_full
;
 Chemical Communications (Cambridge, United Kingdom)
;
_journal_page_first 2386
_journal_page_last 2387
_journal_paper_doi 10.1039/b305182j
_journal_year 2003
_chemical_absolute_configuration ad
_chemical_formula_moiety ' C14 H29 Cl Co1 N4 O4 +, Cl O4 -'
_chemical_formula_sum 'C14 H29 Cl2 Co N4 O8'
_chemical_formula_weight 511.24
_chemical_melting_point ?
_chemical_name_common 'Sym-anti perchlorato'
_chemical_name_systematic 'Sym-anti perchlorato'
_space_group_IT_number 4
_symmetry_cell_setting monoclinic
_symmetry_space_group_name_Hall 'P 2yb'
_symmetry_space_group_name_H-M 'P 1 21 1'
_atom_sites_solution_hydrogens geom
_atom_sites_solution_primary direct
_audit_creation_date 03-13-01
_audit_creation_method CRYSTALS_ver_12-03-99
_audit_update_record
;
2003-01-14 - Report on C14 H29 Cl2 Co N4 O9  (S-D952-2)
by Anthony C. Willis
for W. Greg Jackson and Xiangting Zhou, ADFA
2003-01-14 - passes checkcif tests with minor warnings
;
_cell_angle_alpha 90.0
_cell_angle_beta 108.442(1)
_cell_angle_gamma 90.0
_cell_formula_units_Z 2
_cell_length_a 8.1097(1)
_cell_length_b 14.6807(3)
_cell_length_c 8.7957(2)
_cell_measurement_reflns_used 21669
_cell_measurement_temperature 200
_cell_measurement_theta_max 30
_cell_measurement_theta_min 3
_cell_volume 993.40(3)
_computing_cell_refinement
;
Denzo/Scalepack (Otwinowski & Minor, 1996)
;
_computing_data_collection
;
COLLECT (Nonius BV, 1997)
;
_computing_data_reduction
;
Denzo/Scalepack (Otwinowski & Minor, 1996)
;
_computing_molecular_graphics
;
teXsan (MSC, 1992-1997)
;
_computing_publication_material
;
CRYSTALS (Watkin et al 2001)
;
_computing_structure_refinement
;
CRYSTALS (Watkin et al 2001)
;
_computing_structure_solution
;
SIR92 (Altomare et al, 1994)
;
_diffrn_ambient_temperature 200
_diffrn_measured_fraction_theta_full 1.000
_diffrn_measured_fraction_theta_max 1.000
_diffrn_measurement_device_type
;
Enraf Nonius Kappa CCD
;
_diffrn_measurement_method ' \f and \w scans with CCD '
_diffrn_radiation_monochromator graphite
_diffrn_radiation_type 'Mo K\a'
_diffrn_radiation_wavelength 0.71073
_diffrn_reflns_av_R_equivalents 0.07
_diffrn_reflns_limit_h_max 11
_diffrn_reflns_limit_h_min -11
_diffrn_reflns_limit_k_max 20
_diffrn_reflns_limit_k_min -20
_diffrn_reflns_limit_l_max 12
_diffrn_reflns_limit_l_min -12
_diffrn_reflns_number 24988
_diffrn_reflns_theta_full 30.01
_diffrn_reflns_theta_max 30.01
_diffrn_reflns_theta_min 4.13
_diffrn_standards_decay_% 0.00
_diffrn_standards_interval_count 0
_diffrn_standards_interval_time 0
_diffrn_standards_number 0
_exptl_absorpt_coefficient_mu 1.185
_exptl_absorpt_correction_T_max 0.898
_exptl_absorpt_correction_T_min 0.704
_exptl_absorpt_correction_type integration
_exptl_absorpt_process_details
;
via Gaussian method (Coppens, 1970) implemented in maXus (2000)
;
_exptl_crystal_colour ' purple '
_exptl_crystal_density_diffrn 1.709
_exptl_crystal_density_meas ?
_exptl_crystal_description ' plate '
_exptl_crystal_F_000 533.411
_exptl_crystal_size_max 0.32
_exptl_crystal_size_mid 0.32
_exptl_crystal_size_min 0.13
_refine_diff_density_max 1.32
_refine_diff_density_min -0.50
_refine_ls_abs_structure_details 'Flack, 2768 Friedel-pairs'
_refine_ls_abs_structure_Flack 0.004(16)
_refine_ls_extinction_method None
_refine_ls_goodness_of_fit_ref 1.0641
_refine_ls_hydrogen_treatment mixed
_refine_ls_matrix_type full
_refine_ls_number_parameters 268
_refine_ls_number_reflns 3703
_refine_ls_R_factor_gt 0.0368
_refine_ls_shift/su_max 0.016625
_refine_ls_structure_factor_coef F
_refine_ls_weighting_details
;
Chebychev polynomial with 3 parameters, Carruthers & Watkin , 1979,
0.635    0.226    0.338
;
_refine_ls_weighting_scheme calc
_refine_ls_wR_factor_ref 0.0416
_reflns_limit_h_max 10
_reflns_limit_h_min -11
_reflns_limit_k_max 20
_reflns_limit_k_min -20
_reflns_limit_l_max 12
_reflns_limit_l_min 0
_reflns_number_gt 3703
_reflns_number_total 5778
_reflns_threshold_expression >3.00\s(I)
_cod_data_source_file b305182j.txt
_cod_data_source_block wgj11
_cod_depositor_comments
;
The following automatic conversions were performed:

'_chemical_melting_point' value 'not measured' was changed to '?' -
the value is undefined or not given.

Automatic conversion script
Id: cif_fix_values 1646 2011-03-28 12:23:43Z adriana 
;
_cod_original_sg_symbol_H-M 'P 1 21 1 '
_cod_original_formula_sum ' C14 H29 Cl2 Co1 N4 O8 '
_cod_database_code 7104781

loop_
_symmetry_equiv_pos_as_xyz
x,y,z
-x,y+1/2,-z

loop_
_atom_site_label
_atom_site_type_symbol
_atom_site_fract_x
_atom_site_fract_y
_atom_site_fract_z
_atom_site_U_iso_or_equiv
_atom_site_occupancy
_atom_site_adp_type
Co1 co 0.65671(5) 0.66584(7) 0.33903(5) 0.0256 1.0000 Uani
Cl1 cl 0.35291(14) 0.71789(9) 0.58870(12) 0.0446 1.0000 Uani
Cl2 cl 0.95225(13) 0.88683(9) 0.04728(11) 0.0422 1.0000 Uani
O1 o 0.4464(5) 0.7093(2) 0.4742(4) 0.0541 1.0000 Uani
O2 o 0.3371(5) 0.6327(3) 0.6567(5) 0.0664 1.0000 Uani
O3 o 0.1948(6) 0.7629(4) 0.5181(7) 0.1121 1.0000 Uani
O4 o 0.4635(7) 0.7752(3) 0.7166(5) 0.0826 1.0000 Uani
O5 o 0.7875(6) 0.8429(4) -0.0048(6) 0.1027 1.0000 Uani
O6 o 1.0374(7) 0.8746(5) -0.0697(5) 0.1116 1.0000 Uani
O7 o 0.9207(9) 0.9802(3) 0.0578(8) 0.1250 1.0000 Uani
O8 o 1.0561(6) 0.8548(4) 0.1980(5) 0.0879 1.0000 Uani
N1 n 0.4761(5) 0.5928(2) 0.1915(4) 0.0399 1.0000 Uani
N4 n 0.5682(5) 0.7696(2) 0.1953(4) 0.0388 1.0000 Uani
N8 n 0.8245(5) 0.7333(3) 0.5139(4) 0.0488 1.0000 Uani
N11 n 0.7306(4) 0.5597(3) 0.4717(4) 0.0425 1.0000 Uani
C2 c 0.3293(5) 0.6565(4) 0.1227(5) 0.0486 1.0000 Uani
C3 c 0.3993(6) 0.7418(3) 0.0699(5) 0.0512 1.0000 Uani
C5 c 0.5536(6) 0.8579(3) 0.2726(6) 0.0499 1.0000 Uani
C6 c 0.7257(7) 0.8843(3) 0.3913(6) 0.0578 1.0000 Uani
C7 c 0.7811(6) 0.8295(3) 0.5410(6) 0.0520 1.0000 Uani
C9 c 0.8558(8) 0.6804(4) 0.6662(6) 0.0763 1.0000 Uani
C10 c 0.7615(9) 0.5899(4) 0.6382(6) 0.0717 1.0000 Uani
C13 c 0.9275(8) 0.5504(5) 0.3114(7) 0.0760 1.0000 Uani
C14 c 0.8174(6) 0.6289(3) 0.2206(5) 0.0439 1.0000 Uani
C15 c 0.6976(7) 0.6031(3) 0.0534(5) 0.0519 1.0000 Uani
C16 c 0.5411(7) 0.5515(3) 0.0648(6) 0.0561 1.0000 Uani
C17 c 0.4309(7) 0.5214(3) 0.2976(6) 0.0564 1.0000 Uani
C18 c 0.5891(11) 0.4918(4) 0.4250(9) 0.0994 1.0000 Uani
C120 c 0.8490(14) 0.5012(6) 0.4134(13) 0.0479(15) 0.42(1) Uiso
C121 c 0.9088(9) 0.5317(6) 0.4713(9) 0.0479(15) 0.58(1) Uiso
H4 h 0.653(7) 0.781(3) 0.146(6) 0.0489 1.0000 Uiso
H8 h 0.943(7) 0.737(4) 0.505(6) 0.0570 1.0000 Uiso
H21 h 0.2733(5) 0.6720(4) 0.2057(5) 0.0559 1.0000 Uiso
H22 h 0.2416(5) 0.6274(4) 0.0286(5) 0.0559 1.0000 Uiso
H31 h 0.3124(6) 0.7920(3) 0.0556(5) 0.0572 1.0000 Uiso
H32 h 0.4210(6) 0.7301(3) -0.0342(5) 0.0572 1.0000 Uiso
H51 h 0.5161(6) 0.9062(3) 0.1885(6) 0.0635 1.0000 Uiso
H52 h 0.4652(6) 0.8521(3) 0.3296(6) 0.0635 1.0000 Uiso
H61 h 0.7180(7) 0.9495(3) 0.4215(6) 0.0744 1.0000 Uiso
H62 h 0.8167(7) 0.8779(3) 0.3373(6) 0.0744 1.0000 Uiso
H71 h 0.8863(6) 0.8587(3) 0.6175(6) 0.0637 1.0000 Uiso
H72 h 0.6846(6) 0.8293(3) 0.5890(6) 0.0637 1.0000 Uiso
H91 h 0.8141(8) 0.7172(4) 0.7426(6) 0.0812 1.0000 Uiso
H92 h 0.9834(8) 0.6690(4) 0.7140(6) 0.0812 1.0000 Uiso
H101 h 0.8338(9) 0.5435(4) 0.7133(6) 0.0842 1.0000 Uiso
H102 h 0.6475(9) 0.5967(4) 0.6584(6) 0.0842 1.0000 Uiso
H1201 h 0.9434(14) 0.4773(6) 0.5082(13) 0.0575 0.4214 Uiso
H1202 h 0.7805(14) 0.4491(6) 0.3513(13) 0.0575 0.4214 Uiso
H1211 h 0.9985(9) 0.5670(6) 0.5549(9) 0.0575 0.5786 Uiso
H1212 h 0.9254(9) 0.4651(6) 0.4952(9) 0.0575 0.5786 Uiso
H1301 h 1.0416(8) 0.5753(5) 0.3798(7) 0.0954 0.4214 Uiso
H1302 h 0.9473(8) 0.5067(5) 0.2317(7) 0.0954 0.4214 Uiso
H1311 h 1.0523(8) 0.5648(5) 0.3270(7) 0.0954 0.5786 Uiso
H1312 h 0.8936(8) 0.4941(5) 0.2447(7) 0.0954 0.5786 Uiso
H141 h 0.9010(6) 0.6769(3) 0.2108(5) 0.0566 1.0000 Uiso
H151 h 0.6580(7) 0.6598(3) -0.0107(5) 0.0657 1.0000 Uiso
H152 h 0.7632(7) 0.5640(3) -0.0008(5) 0.0657 1.0000 Uiso
H161 h 0.4469(7) 0.5541(3) -0.0409(6) 0.0664 1.0000 Uiso
H162 h 0.5741(7) 0.4865(3) 0.0930(6) 0.0664 1.0000 Uiso
H171 h 0.3470(7) 0.5481(3) 0.3477(6) 0.0697 1.0000 Uiso
H172 h 0.3766(7) 0.4676(3) 0.2307(6) 0.0697 1.0000 Uiso
H181 h 0.5558(11) 0.4766(4) 0.5222(9) 0.1103 1.0000 Uiso
H182 h 0.6346(11) 0.4360(4) 0.3866(9) 0.1103 1.0000 Uiso

loop_
_atom_site_aniso_label
_atom_site_aniso_U_11
_atom_site_aniso_U_22
_atom_site_aniso_U_33
_atom_site_aniso_U_23
_atom_site_aniso_U_13
_atom_site_aniso_U_12
Co1 0.02734(18) 0.02425(17) 0.02576(18) -0.0006(2) 0.00935(14) -0.0005(2)
Cl1 0.0441(5) 0.0508(6) 0.0406(5) 0.0119(4) 0.0159(4) 0.0054(4)
Cl2 0.0415(5) 0.0436(5) 0.0396(5) 0.0054(4) 0.0099(4) 0.0003(4)
O1 0.0603(18) 0.0638(19) 0.0444(15) 0.0019(14) 0.0253(14) -0.0049(15)
O2 0.081(2) 0.0537(18) 0.075(2) 0.0201(17) 0.039(2) -0.0022(18)
O3 0.062(3) 0.131(4) 0.152(5) 0.073(4) 0.045(3) 0.035(3)
O4 0.110(4) 0.081(3) 0.066(2) -0.019(2) 0.041(3) -0.032(3)
O5 0.082(3) 0.133(4) 0.087(3) 0.019(3) 0.018(2) -0.056(3)
O6 0.090(3) 0.188(7) 0.065(3) 0.004(4) 0.036(2) 0.004(4)
O7 0.119(4) 0.059(3) 0.145(5) -0.021(3) -0.034(4) 0.025(3)
O8 0.089(3) 0.117(4) 0.050(2) 0.028(2) 0.011(2) 0.036(3)
N1 0.0418(18) 0.0397(17) 0.0347(16) -0.0053(13) 0.0068(14) -0.0033(14)
N4 0.049(2) 0.0283(15) 0.0444(18) 0.0076(13) 0.0229(16) 0.0082(14)
N8 0.0365(17) 0.054(2) 0.052(2) -0.0161(17) 0.0085(16) -0.0113(16)
N11 0.0420(18) 0.0469(19) 0.0401(18) 0.0090(15) 0.0149(15) 0.0058(16)
C2 0.0360(16) 0.063(3) 0.0407(18) -0.008(2) 0.0038(15) 0.003(2)
C3 0.047(2) 0.057(3) 0.039(2) 0.0040(18) -0.0015(18) 0.015(2)
C5 0.068(3) 0.0299(18) 0.061(3) 0.0046(17) 0.033(2) 0.0103(18)
C6 0.078(3) 0.041(2) 0.067(3) -0.016(2) 0.041(3) -0.020(2)
C7 0.052(2) 0.053(2) 0.054(2) -0.029(2) 0.022(2) -0.018(2)
C9 0.079(3) 0.072(4) 0.052(2) -0.001(3) -0.016(2) 0.002(3)
C10 0.094(4) 0.074(4) 0.043(3) 0.014(2) 0.015(3) 0.020(3)
C13 0.064(3) 0.107(4) 0.068(3) 0.022(3) 0.036(3) 0.048(3)
C14 0.047(2) 0.050(2) 0.045(2) 0.0013(18) 0.0282(18) 0.0083(18)
C15 0.067(3) 0.055(2) 0.042(2) -0.0049(18) 0.030(2) 0.010(2)
C16 0.075(3) 0.049(2) 0.041(2) -0.0187(19) 0.015(2) 0.000(2)
C17 0.067(3) 0.047(2) 0.060(3) -0.008(2) 0.027(2) -0.028(2)
C18 0.118(6) 0.066(4) 0.091(5) 0.044(3) 0.001(4) -0.037(4)

loop_
_atom_type_symbol
_atom_type_scat_dispersion_real
_atom_type_scat_dispersion_imag
_atom_type_scat_Cromer_Mann_a1
_atom_type_scat_Cromer_Mann_b1
_atom_type_scat_Cromer_Mann_a2
_atom_type_scat_Cromer_Mann_b2
_atom_type_scat_Cromer_Mann_a3
_atom_type_scat_Cromer_Mann_b3
_atom_type_scat_Cromer_Mann_a4
_atom_type_scat_Cromer_Mann_b4
_atom_type_scat_Cromer_Mann_c
_atom_type_scat_source
'C   ' 0.0033 0.0016 2.3100 20.8439 1.0200 10.2075 1.5886 0.5687 0.8650 51.6512 0.2156 International_Tables_Vol_IV_Table_2.2B
'H   ' 0.0000 0.0000 0.4930 10.5109 0.3229 26.1257 0.1402 3.1424 0.0408 57.7997 0.0030 International_Tables_Vol_IV_Table_2.2B
'Cl  ' 0.1484 0.1585 11.4604 0.0104 7.1964 1.1662 6.2556 18.5194 1.6455 47.7784 -9.5574 International_Tables_Vol_IV_Table_2.2B
'Co  ' 0.2990 0.9730 12.2841 4.2791 7.3409 0.2784 4.0034 13.5359 2.3488 71.1692 1.0118 International_Tables_Vol_IV_Table_2.2B
'N   ' 0.0061 0.0033 12.2126 0.0057 3.1322 9.8933 2.0125 28.9975 1.1663 0.5826 -11.5290 International_Tables_Vol_IV_Table_2.2B
'O   ' 0.0106 0.0060 3.0485 13.2771 2.2868 5.7011 1.5463 0.3239 0.8670 32.9089 0.2508 International_Tables_Vol_IV_Table_2.2B

loop_
_exptl_crystal_face_index_h
_exptl_crystal_face_index_k
_exptl_crystal_face_index_l
_exptl_crystal_face_perp_dist
0 -1 0 0.130
-1 6 0 0.150
6 5 -1 0.150
-6 -5 1 0.170
0 0 1 0.010
-3 -1 -13 0.100
4 3 19 0.010
1 1 -14 0.120
-3 -8 1 0.140
4 -12 11 0.030
-1 -11 -18 0.110

loop_
_geom_angle_atom_site_label_1
_geom_angle_site_symmetry_1
_geom_angle_atom_site_label_2
_geom_angle_site_symmetry_2
_geom_angle_atom_site_label_3
_geom_angle_site_symmetry_3
_geom_angle
_geom_angle_publ_flag
O1 . Co1 . N1 . 88.5(1) yes
O1 . Co1 . N4 . 86.7(1) yes
O1 . Co1 . N8 . 84.6(1) yes
O1 . Co1 . N11 . 92.7(1) yes
O1 . Co1 . C14 . 177.3(1) yes
N1 . Co1 . N4 . 87.32(16) yes
N1 . Co1 . N8 . 171.19(17) yes
N4 . Co1 . N8 . 97.72(16) yes
N1 . Co1 . N11 . 89.01(15) yes
N4 . Co1 . N11 . 176.29(17) yes
N8 . Co1 . N11 . 85.86(18) yes
N1 . Co1 . C14 . 88.87(18) yes
N4 . Co1 . C14 . 92.34(16) yes
N8 . Co1 . C14 . 98.11(18) yes
N11 . Co1 . C14 . 88.10(16) yes
O1 . Cl1 . O2 . 110.9(2) yes
O1 . Cl1 . O3 . 109.9(3) yes
O2 . Cl1 . O3 . 114.4(3) yes
O1 . Cl1 . O4 . 104.9(2) yes
O2 . Cl1 . O4 . 107.5(3) yes
O3 . Cl1 . O4 . 108.8(4) yes
O5 . Cl2 . O6 . 109.4(3) yes
O5 . Cl2 . O7 . 107.0(4) yes
O6 . Cl2 . O7 . 108.1(5) yes
O5 . Cl2 . O8 . 111.9(3) yes
O6 . Cl2 . O8 . 110.9(3) yes
O7 . Cl2 . O8 . 109.4(3) yes
Co1 . O1 . Cl1 . 163.6(2) yes
Co1 . N1 . C2 . 105.3(3) yes
Co1 . N1 . C16 . 110.6(3) yes
C2 . N1 . C16 . 112.1(3) yes
Co1 . N1 . C17 . 104.3(3) yes
C2 . N1 . C17 . 111.4(4) yes
C16 . N1 . C17 . 112.6(4) yes
Co1 . N4 . C3 . 108.8(3) yes
Co1 . N4 . C5 . 116.6(3) yes
C3 . N4 . C5 . 112.5(3) yes
Co1 . N4 . H4 . 105.3(31) no
C3 . N4 . H4 . 109.6(30) no
C5 . N4 . H4 . 103.6(31) no
Co1 . N8 . C7 . 117.5(3) yes
Co1 . N8 . C9 . 108.5(3) yes
C7 . N8 . C9 . 109.2(4) yes
Co1 . N8 . H8 . 114.5(29) no
C7 . N8 . H8 . 103.8(31) no
C9 . N8 . H8 . 102.1(30) no
Co1 . N11 . C10 . 106.3(3) yes
Co1 . N11 . C18 . 108.2(3) yes
C10 . N11 . C18 . 110.7(5) yes
Co1 . N11 . C120 . 111.6(4) yes
C10 . N11 . C120 . 126.0(6) yes
C18 . N11 . C120 . 92.5(6) yes
Co1 . N11 . C121 . 109.6(3) yes
C10 . N11 . C121 . 102.9(5) yes
C18 . N11 . C121 . 118.6(6) yes
N1 . C2 . C3 . 108.5(3) yes
N1 . C2 . H21 . 109.7 no
C3 . C2 . H21 . 109.7 no
N1 . C2 . H22 . 109.7 no
C3 . C2 . H22 . 109.7 no
H21 . C2 . H22 . 109.467 no
N4 . C3 . C2 . 109.9(3) yes
N4 . C3 . H31 . 109.4 no
C2 . C3 . H31 . 109.4 no
N4 . C3 . H32 . 109.4 no
C2 . C3 . H32 . 109.4 no
H31 . C3 . H32 . 109.467 no
N4 . C5 . C6 . 110.6(4) yes
N4 . C5 . H51 . 109.2 no
C6 . C5 . H51 . 109.2 no
N4 . C5 . H52 . 109.2 no
C6 . C5 . H52 . 109.2 no
H51 . C5 . H52 . 109.467 no
C5 . C6 . C7 . 115.4(4) yes
C5 . C6 . H61 . 108.0 no
C7 . C6 . H61 . 108.0 no
C5 . C6 . H62 . 108.0 no
C7 . C6 . H62 . 108.0 no
H61 . C6 . H62 . 109.467 no
N8 . C7 . C6 . 113.0(4) yes
N8 . C7 . H71 . 108.6 no
C6 . C7 . H71 . 108.6 no
N8 . C7 . H72 . 108.6 no
C6 . C7 . H72 . 108.6 no
H71 . C7 . H72 . 109.467 no
N8 . C9 . C10 . 112.0(4) yes
N8 . C9 . H91 . 108.8 no
C10 . C9 . H91 . 108.8 no
N8 . C9 . H92 . 108.8 no
C10 . C9 . H92 . 108.8 no
H91 . C9 . H92 . 109.467 no
N11 . C10 . C9 . 110.2(5) yes
N11 . C10 . H101 . 109.3 no
C9 . C10 . H101 . 109.3 no
N11 . C10 . H102 . 109.3 no
C9 . C10 . H102 . 109.3 no
H101 . C10 . H102 . 109.467 no
C14 . C13 . C120 . 113.8(5) yes
C14 . C13 . C121 . 114.7(4) yes
C14 . C13 . H1301 . 108.4 no
C120 . C13 . H1301 . 108.4 no
C14 . C13 . H1302 . 108.4 no
C120 . C13 . H1302 . 108.4 no
H1301 . C13 . H1302 . 109.467 no
C14 . C13 . H1311 . 108.1 no
C121 . C13 . H1311 . 108.1 no
C14 . C13 . H1312 . 108.1 no
C121 . C13 . H1312 . 108.1 no
H1311 . C13 . H1312 . 109.467 no
Co1 . C14 . C13 . 107.8(3) yes
Co1 . C14 . C15 . 104.4(3) yes
C13 . C14 . C15 . 113.9(4) yes
Co1 . C14 . H141 . 115.38 no
C13 . C14 . H141 . 106.2 no
C15 . C14 . H141 . 109.4 no
C14 . C15 . C16 . 110.6(4) yes
C14 . C15 . H151 . 109.2 no
C16 . C15 . H151 . 109.2 no
C14 . C15 . H152 . 109.2 no
C16 . C15 . H152 . 109.2 no
H151 . C15 . H152 . 109.466 no
N1 . C16 . C15 . 110.2(3) yes
N1 . C16 . H161 . 109.3 no
C15 . C16 . H161 . 109.3 no
N1 . C16 . H162 . 109.3 no
C15 . C16 . H162 . 109.3 no
H161 . C16 . H162 . 109.467 no
N1 . C17 . C18 . 110.4(4) yes
N1 . C17 . H171 . 109.3 no
C18 . C17 . H171 . 109.3 no
N1 . C17 . H172 . 109.3 no
C18 . C17 . H172 . 109.3 no
H171 . C17 . H172 . 109.466 no
N11 . C18 . C17 . 115.1(4) yes
N11 . C18 . H181 . 108.0 no
C17 . C18 . H181 . 108.0 no
N11 . C18 . H182 . 108.0 no
C17 . C18 . H182 . 108.0 no
H181 . C18 . H182 . 109.467 no
N11 . C120 . C13 . 112.5(6) yes
N11 . C120 . H1201 . 108.7 no
C13 . C120 . H1201 . 108.7 no
N11 . C120 . H1202 . 108.7 no
C13 . C120 . H1202 . 108.7 no
H1201 . C120 . H1202 . 109.467 no
N11 . C121 . C13 . 109.7(5) yes
N11 . C121 . H1211 . 109.4 no
C13 . C121 . H1211 . 109.4 no
N11 . C121 . H1212 . 109.4 no
C13 . C121 . H1212 . 109.4 no
H1211 . C121 . H1212 . 109.467 no

loop_
_geom_bond_atom_site_label_1
_geom_bond_site_symmetry_1
_geom_bond_atom_site_label_2
_geom_bond_site_symmetry_2
_geom_bond_distance
_geom_bond_publ_flag
Co1 . O1 . 2.452(4) yes
Co1 . N1 . 1.943(3) yes
Co1 . N4 . 1.964(3) yes
Co1 . N8 . 1.968(3) yes
Co1 . N11 . 1.926(3) yes
Co1 . C14 . 1.984(4) yes
Cl1 . O1 . 1.445(3) yes
Cl1 . O2 . 1.409(3) yes
Cl1 . O3 . 1.401(4) yes
Cl1 . O4 . 1.463(4) yes
Cl2 . O5 . 1.422(4) yes
Cl2 . O6 . 1.420(5) yes
Cl2 . O7 . 1.402(5) yes
Cl2 . O8 . 1.407(4) yes
N1 . C2 . 1.484(6) yes
N1 . C16 . 1.503(6) yes
N1 . C17 . 1.524(6) yes
N4 . C3 . 1.518(6) yes
N4 . C5 . 1.486(5) yes
N4 . H4 . 0.93(5) no
N8 . C7 . 1.494(6) yes
N8 . C9 . 1.499(7) yes
N8 . H8 . 0.99(6) no
N11 . C10 . 1.474(6) yes
N11 . C18 . 1.476(7) yes
N11 . C120 . 1.494(7) yes
N11 . C121 . 1.503(6) yes
C2 . C3 . 1.509(7) yes
C2 . H21 . 1.000 no
C2 . H22 . 1.000 no
C3 . H31 . 1.000 no
C3 . H32 . 1.000 no
C5 . C6 . 1.505(7) yes
C5 . H51 . 1.000 no
C5 . H52 . 1.000 no
C6 . C7 . 1.486(7) yes
C6 . H61 . 1.000 no
C6 . H62 . 1.000 no
C7 . H71 . 1.000 no
C7 . H72 . 1.000 no
C9 . C10 . 1.514(9) yes
C9 . H91 . 1.000 no
C9 . H92 . 1.000 no
C10 . H101 . 1.000 no
C10 . H102 . 1.000 no
C13 . C14 . 1.521(7) yes
C13 . C120 . 1.447(8) yes
C13 . C121 . 1.487(7) yes
C13 . H1301 . 1.000 no
C13 . H1302 . 1.000 no
C13 . H1311 . 1.000 no
C13 . H1312 . 1.000 no
C14 . C15 . 1.532(6) yes
C14 . H141 . 1.000 no
C15 . C16 . 1.509(7) yes
C15 . H151 . 1.000 no
C15 . H152 . 1.000 no
C16 . H161 . 1.000 no
C16 . H162 . 1.000 no
C17 . C18 . 1.477(9) yes
C17 . H171 . 1.000 no
C17 . H172 . 1.000 no
C18 . H181 . 1.000 no
C18 . H182 . 1.000 no
C120 . H1201 . 1.000 no
C120 . H1202 . 1.000 no
C121 . H1211 . 1.000 no
C121 . H1212 . 1.000 no

loop_
_geom_contact_atom_site_label_1
_geom_contact_atom_site_label_2
_geom_contact_distance
_geom_contact_site_symmetry_1
_geom_contact_site_symmetry_2
_geom_contact_publ_flag
O3 O8 3.001(7) . 1_455 no
O3 N8 3.023(7) . 1_455 no
O3 C7 3.561(7) . 1_455 no
O3 C120 3.59(1) . 2_656 no
O4 O5 3.134(6) . 1_556 no
O4 C3 3.345(7) . 1_556 no
O4 C18 3.392(7) . 2_656 no
O5 N4 3.066(7) . . no
O5 C5 3.539(8) . . no
O6 C3 3.412(7) . 1_655 no
O6 C13 3.41(1) . 2_755 no
O6 C7 3.461(6) . 1_554 no
O7 C2 3.361(7) . 2_655 no
O7 C10 3.468(8) . 2_756 no
O7 C17 3.554(7) . 2_655 no
C6 C121 3.559(9) . 2_756 no

loop_
_geom_torsion_atom_site_label_1
_geom_torsion_atom_site_label_2
_geom_torsion_atom_site_label_3
_geom_torsion_atom_site_label_4
_geom_torsion_site_symmetry_1
_geom_torsion_site_symmetry_2
_geom_torsion_site_symmetry_3
_geom_torsion_site_symmetry_4
_geom_torsion
_geom_torsion_publ_flag
Co1 O1 Cl1 O2 . . . . -41.7(8) no
Co1 O1 Cl1 O3 . . . . -169.2(7) no
Co1 O1 Cl1 O4 . . . . 74.0(7) no
Co1 N1 C2 C3 . . . . 47.9(4) no
Co1 N1 C16 C15 . . . . -19.8(4) no
Co1 N1 C17 C18 . . . . -37.5(5) no
Co1 N4 C3 C2 . . . . 16.2(5) no
Co1 N4 C5 C6 . . . . 55.5(5) no
Co1 N8 C7 C6 . . . . -48.5(5) no
Co1 N8 C9 C10 . . . . 4.1(6) no
Co1 N11 C10 C9 . . . . -42.5(5) no
Co1 N11 C18 C17 . . . . -1.7(8) no
Co1 N11 C120 C13 . . . . 20.1(7) no
Co1 N11 C120 C121 . . . . 91(1) no
Co1 N11 C121 C13 . . . . -34.6(7) no
Co1 N11 C121 C120 . . . . -99(1) no
Co1 C14 C13 C120 . . . . 22.8(6) no
Co1 C14 C13 C121 . . . . -9.0(6) no
Co1 C14 C15 C16 . . . . -40.3(4) no
Cl1 O1 Co1 N1 . . . . 108.0(7) no
Cl1 O1 Co1 N4 . . . . -164.6(7) no
Cl1 O1 Co1 N8 . . . . -66.5(7) no
Cl1 O1 Co1 N11 . . . . 19.1(7) no
Cl1 O1 Co1 C14 . . . . 127(3) no
O1 Co1 N1 C2 . . . . 55.2(3) no
O1 Co1 N1 C16 . . . . 176.4(3) no
O1 Co1 N1 C17 . . . . -62.3(3) no
O1 Co1 N4 C3 . . . . -79.9(3) no
O1 Co1 N4 C5 . . . . 48.5(3) no
O1 Co1 N8 C7 . . . . -54.3(4) no
O1 Co1 N8 C9 . . . . 70.1(4) no
O1 Co1 N11 C10 . . . . -47.5(3) no
O1 Co1 N11 C18 . . . . 71.4(4) no
O1 Co1 N11 C120 . . . . 171.7(4) no
O1 Co1 N11 C121 . . . . -158.0(4) no
O1 Co1 C14 C13 . . . . -116(3) no
O1 Co1 C14 C15 . . . . 5(3) no
N1 Co1 N4 C3 . . . . 8.7(3) no
N1 Co1 N4 C5 . . . . 137.2(4) no
N1 Co1 N8 C7 . . . . -93(1) no
N1 Co1 N8 C9 . . . . 31(1) no
N1 Co1 N11 C10 . . . . -136.0(4) no
N1 Co1 N11 C18 . . . . -17.1(4) no
N1 Co1 N11 C120 . . . . 83.2(4) no
N1 Co1 N11 C121 . . . . 113.5(4) no
N1 Co1 C14 C13 . . . . -98.0(3) no
N1 Co1 C14 C15 . . . . 23.5(3) no
N1 C2 C3 N4 . . . . -42.4(5) no
N1 C16 C15 C14 . . . . 40.4(5) no
N1 C17 C18 N11 . . . . 26.8(8) no
N4 Co1 N1 C2 . . . . -31.5(3) no
N4 Co1 N1 C16 . . . . 89.7(3) no
N4 Co1 N1 C17 . . . . -149.0(3) no
N4 Co1 N8 C7 . . . . 31.5(4) no
N4 Co1 N8 C9 . . . . 156.0(4) no
N4 Co1 N11 C10 . . . . -128(3) no
N4 Co1 N11 C18 . . . . -9(3) no
N4 Co1 N11 C120 . . . . 91(3) no
N4 Co1 N11 C121 . . . . 122(3) no
N4 Co1 C14 C13 . . . . 174.8(3) no
N4 Co1 C14 C15 . . . . -63.7(3) no
N4 C5 C6 C7 . . . . -71.9(6) no
N8 Co1 N1 C2 . . . . 94(1) no
N8 Co1 N1 C16 . . . . -145(1) no
N8 Co1 N1 C17 . . . . -24(1) no
N8 Co1 N4 C3 . . . . -164.0(3) no
N8 Co1 N4 C5 . . . . -35.5(4) no
N8 Co1 N11 C10 . . . . 36.9(4) no
N8 Co1 N11 C18 . . . . 155.7(4) no
N8 Co1 N11 C120 . . . . -103.9(4) no
N8 Co1 N11 C121 . . . . -73.7(4) no
N8 Co1 C14 C13 . . . . 76.6(3) no
N8 Co1 C14 C15 . . . . -161.9(3) no
N8 C7 C6 C5 . . . . 68.2(6) no
N8 C9 C10 N11 . . . . 25.0(7) no
N11 Co1 N1 C2 . . . . 147.9(3) no
N11 Co1 N1 C16 . . . . -90.9(3) no
N11 Co1 N1 C17 . . . . 30.5(3) no
N11 Co1 N4 C3 . . . . 1(3) no
N11 Co1 N4 C5 . . . . 129(3) no
N11 Co1 N8 C7 . . . . -147.5(4) no
N11 Co1 N8 C9 . . . . -23.0(4) no
N11 Co1 C14 C13 . . . . -8.9(3) no
N11 Co1 C14 C15 . . . . 112.6(3) no
N11 C120 C13 C14 . . . . -28.4(8) no
N11 C121 C13 C14 . . . . 28.4(8) no
N11 C121 C13 C120 . . . . -67(1) no
C2 N1 Co1 C14 . . . . -124.0(3) no
C2 N1 C16 C15 . . . . 97.2(4) no
C2 N1 C17 C18 . . . . -150.6(5) no
C2 C3 N4 C5 . . . . -114.6(4) no
C3 N4 Co1 C14 . . . . 97.5(3) no
C3 N4 C5 C6 . . . . -177.9(4) no
C3 C2 N1 C16 . . . . -72.3(4) no
C3 C2 N1 C17 . . . . 160.4(3) no
C5 N4 Co1 C14 . . . . -134.0(3) no
C6 C7 N8 C9 . . . . -172.6(4) no
C7 N8 Co1 C14 . . . . 125.1(4) no
C7 N8 C9 C10 . . . . 133.3(5) no
C9 N8 Co1 C14 . . . . -110.5(4) no
C9 C10 N11 C18 . . . . -159.8(5) no
C9 C10 N11 C120 . . . . 90.9(7) no
C9 C10 N11 C121 . . . . 72.7(6) no
C10 N11 Co1 C14 . . . . 135.1(4) no
C10 N11 C18 C17 . . . . 114.4(6) no
C10 N11 C120 C13 . . . . -111.3(7) no
C10 N11 C121 C13 . . . . -147.4(6) no
C13 C14 C15 C16 . . . . 77.1(6) no
C13 C120 N11 C18 . . . . 130.8(7) no
C13 C121 N11 C18 . . . . 90.2(7) no
C14 Co1 N1 C16 . . . . -2.7(3) no
C14 Co1 N1 C17 . . . . 118.6(3) no
C14 Co1 N11 C18 . . . . -106.0(4) no
C14 Co1 N11 C120 . . . . -5.6(4) no
C14 Co1 N11 C121 . . . . 24.6(4) no
C15 C14 C13 C120 . . . . -92.6(7) no
C15 C14 C13 C121 . . . . -124.4(6) no
C15 C16 N1 C17 . . . . -136.1(4) no
C16 N1 C17 C18 . . . . 82.4(5) no
C17 C18 N11 C120 . . . . -115.4(7) no
C17 C18 N11 C121 . . . . -127.2(6) no
